data_7160918
loop_
_publ_author_name
'Gong, Zhi-Yuan'
'Tao, Sheng'
'Li, Xiao-Bin'
'Wang, Tao'
'Chen, Fei'
'Du, Zhi-Hong'
'Bo, Chun-Bo'
'Li, Min'
'Liu, Ning'

_publ_section_title
;
 N-Heterocyclic Carbene Ruthenium Complexes Synthesized by
 Hydrogen-Bonding-Assisted Strategy for Dehydrogenative Rearrangement of
 Esters
;
_journal_name_full 'Organic &amp; Biomolecular Chemistry'
_journal_paper_doi 10.1039/D5OB01811K
_journal_year 2025
_chemical_formula_moiety 'C25 H29 I N3 Ru, I, C H4 O'
_chemical_formula_sum 'C26 H33 I2 N3 O Ru'
_chemical_formula_weight 758.42
_space_group_crystal_system monoclinic
_space_group_IT_number 15
_space_group_name_Hall '-C 2yc'
_space_group_name_H-M_alt 'C 1 2/c 1'
_atom_sites_solution_hydrogens geom
_atom_sites_solution_primary dual
_audit_creation_date 2021-10-12
_audit_creation_method
;
Olex2 1.2
(compiled 2018.05.29 svn.r3508 for OlexSys, GUI svn.r5506)
;
_audit_update_record
;
2023-12-27 deposited with the CCDC.	2025-12-09 downloaded from the CCDC.
;
_cell_angle_alpha 90
_cell_angle_beta 98.551(3)
_cell_angle_gamma 90
_cell_formula_units_Z 8
_cell_length_a 27.7159(9)
_cell_length_b 9.3500(3)
_cell_length_c 21.0421(6)
_cell_measurement_reflns_used 9790
_cell_measurement_temperature 173(2)
_cell_measurement_theta_max 72.17
_cell_measurement_theta_min 3.22
_cell_volume 5392.3(3)
_computing_cell_refinement 'SAINT V8.38A (?, 2016)'
_computing_data_reduction 'SAINT V8.38A (?, 2016)'
_computing_molecular_graphics 'Olex2 (Dolomanov et al., 2009)'
_computing_publication_material 'Olex2 (Dolomanov et al., 2009)'
_computing_structure_refinement 'ShelXL (Sheldrick, 2015)'
_computing_structure_solution 'ShelXT (Sheldrick, 2015)'
_diffrn_ambient_temperature 173.0
_diffrn_measured_fraction_theta_full 0.998
_diffrn_measured_fraction_theta_max 0.997
_diffrn_measurement_device_type 'Bruker D8 Venture'
_diffrn_measurement_method '\f and \w scans'
_diffrn_radiation_monochromator graphite
_diffrn_radiation_type CuK\a
_diffrn_radiation_wavelength 1.54178
_diffrn_reflns_av_R_equivalents 0.0833
_diffrn_reflns_av_unetI/netI 0.0521
_diffrn_reflns_Laue_measured_fraction_full 0.998
_diffrn_reflns_Laue_measured_fraction_max 0.997
_diffrn_reflns_limit_h_max 34
_diffrn_reflns_limit_h_min -34
_diffrn_reflns_limit_k_max 11
_diffrn_reflns_limit_k_min -11
_diffrn_reflns_limit_l_max 25
_diffrn_reflns_limit_l_min -25
_diffrn_reflns_number 31003
_diffrn_reflns_point_group_measured_fraction_full 0.998
_diffrn_reflns_point_group_measured_fraction_max 0.997
_diffrn_reflns_theta_full 67.679
_diffrn_reflns_theta_max 72.276
_diffrn_reflns_theta_min 3.225
_diffrn_standards_number 0
_exptl_absorpt_coefficient_mu 22.860
_exptl_absorpt_correction_T_max 0.7536
_exptl_absorpt_correction_T_min 0.3448
_exptl_absorpt_correction_type multi-scan
_exptl_absorpt_process_details
'SADABS-2016/2 (Bruker,2016/2) was used for absorption correction. wR2(int) was 0.1473 before and 0.0851 after correction. The Ratio of minimum to maximum transmission is 0.4575. The \l/2 correction factor is Not present.'
_exptl_crystal_density_diffrn 1.868
_exptl_crystal_description block
_exptl_crystal_F_000 2944
_exptl_crystal_size_max 0.19
_exptl_crystal_size_mid 0.17
_exptl_crystal_size_min 0.16
_refine_diff_density_max 1.922
_refine_diff_density_min -1.163
_refine_diff_density_rms 0.172
_refine_ls_extinction_method none
_refine_ls_goodness_of_fit_ref 1.053
_refine_ls_hydrogen_treatment constr
_refine_ls_matrix_type full
_refine_ls_number_parameters 304
_refine_ls_number_reflns 5318
_refine_ls_number_restraints 0
_refine_ls_restrained_S_all 1.053
_refine_ls_R_factor_all 0.0501
_refine_ls_R_factor_gt 0.0431
_refine_ls_shift/su_max 0.000
_refine_ls_shift/su_mean 0.000
_refine_ls_structure_factor_coef Fsqd
_refine_ls_weighting_details 'w=1/[\s^2^(Fo^2^)+(0.0604P)^2^+30.8628P] where P=(Fo^2^+2Fc^2^)/3'
_refine_ls_weighting_scheme calc
_refine_ls_wR_factor_gt 0.1108
_refine_ls_wR_factor_ref 0.1172
_reflns_Friedel_coverage 0.000
_reflns_number_gt 4665
_reflns_number_total 5318
_reflns_threshold_expression 'I > 2\s(I)'
_cod_data_source_file d5ob01811k2.cif
_cod_data_source_block 11
_cod_database_code 7160918
_shelx_shelxl_version_number 2018/3
_shelx_space_group_comment
;
The symmetry employed for this shelxl refinement is uniquely defined
by the following loop, which should always be used as a source of
symmetry information in preference to the above space-group names.
They are only intended as comments.
;
_shelx_estimated_absorpt_t_max 0.121
_shelx_estimated_absorpt_t_min 0.098
_olex2_refinement_description
;
1. Fixed Uiso
 At 1.2 times of:
  All C(H) groups, All C(H,H) groups
 At 1.5 times of:
  All C(H,H,H) groups, All O(H) groups
2.a Ternary CH refined with riding coordinates:
 C23(H23)
2.b Secondary CH2 refined with riding coordinates:
 C3(H3A,H3B), C2(H2A,H2B)
2.c Aromatic/amide H refined with riding coordinates:
 C19(H19), C22(H22), C9(H9), C15(H15), C14(H14), C6(H6), C12(H12), C8(H8),
 C7(H7), C18(H18), C13(H13), C21(H21)
2.d Idealised Me refined as rotating group:
 C16(H16A,H16B,H16C), C1(H1A,H1B,H1C), C24(H24A,H24B,H24C), C25(H25A,H25B,
 H25C), C26(H26A,H26B,H26C)
2.e Idealised tetrahedral OH refined as rotating group:
 O1(H1)
;
_olex2_submission_special_instructions 'No special instructions were received'

loop_
_space_group_symop_operation_xyz
'x, y, z'
'-x, y, -z+1/2'
'x+1/2, y+1/2, z'
'-x+1/2, y+1/2, -z+1/2'
'-x, -y, -z'
'x, -y, z-1/2'
'-x+1/2, -y+1/2, -z'
'x+1/2, -y+1/2, z-1/2'

loop_
_atom_site_label
_atom_site_type_symbol
_atom_site_fract_x
_atom_site_fract_y
_atom_site_fract_z
_atom_site_U_iso_or_equiv
_atom_site_adp_type
_atom_site_occupancy
_atom_site_site_symmetry_order
_atom_site_calc_flag
_atom_site_refinement_flags_posn
_atom_site_refinement_flags_adp
_atom_site_refinement_flags_occupancy
_atom_site_disorder_assembly
_atom_site_disorder_group
I1 I 0.35287(2) -0.01503(4) 0.48037(2) 0.02947(12) Uani 1 1 d . . . . .
Ru1 Ru 0.36662(2) 0.16035(4) 0.38278(2) 0.01889(12) Uani 1 1 d . . . . .
I2 I 0.37949(2) 0.70082(5) 0.21068(2) 0.03924(13) Uani 1 1 d . . . . .
N2 N 0.45958(15) 0.2313(5) 0.4585(2) 0.0195(9) Uani 1 1 d . . . . .
N1 N 0.40537(15) 0.3520(5) 0.5014(2) 0.0187(9) Uani 1 1 d . . . . .
N3 N 0.43482(16) 0.0663(5) 0.3811(2) 0.0207(9) Uani 1 1 d . . . . .
C5 C 0.48580(19) 0.3026(5) 0.5123(3) 0.0205(10) Uani 1 1 d . . . . .
C10 C 0.41062(18) 0.2622(5) 0.4527(3) 0.0190(10) Uani 1 1 d . . . . .
C3 C 0.35836(17) 0.4029(6) 0.5183(3) 0.0228(11) Uani 1 1 d . . . . .
H3A H 0.357777 0.384135 0.564485 0.027 Uiso 1 1 calc R . . . .
H3B H 0.331555 0.347178 0.493498 0.027 Uiso 1 1 calc R . . . .
C4 C 0.45031(18) 0.3788(6) 0.5393(3) 0.0213(10) Uani 1 1 d . . . . .
C17 C 0.28775(18) 0.2290(6) 0.3642(3) 0.0254(11) Uani 1 1 d . . . . .
C11 C 0.47337(19) 0.1250(6) 0.4190(3) 0.0220(10) Uani 1 1 d . . . . .
O1 O 0.3248(2) 0.6898(7) 0.3464(3) 0.0608(16) Uani 1 1 d . . . . .
H1 H 0.337881 0.703039 0.313359 0.091 Uiso 1 1 calc GR . . . .
C19 C 0.35208(19) 0.3272(6) 0.3072(3) 0.0249(11) Uani 1 1 d . . . . .
H19 H 0.371906 0.405747 0.298778 0.030 Uiso 1 1 calc R . . . .
C22 C 0.29281(19) 0.0960(7) 0.3332(3) 0.0279(12) Uani 1 1 d . . . . .
H22 H 0.273488 0.016923 0.342426 0.033 Uiso 1 1 calc R . . . .
C9 C 0.4620(2) 0.4582(6) 0.5948(3) 0.0266(12) Uani 1 1 d . . . . .
H9 H 0.437715 0.507869 0.613445 0.032 Uiso 1 1 calc R . . . .
C23 C 0.3899(2) 0.1739(7) 0.2260(3) 0.0287(12) Uani 1 1 d . . . . .
H23 H 0.400488 0.071643 0.227488 0.034 Uiso 1 1 calc R . . . .
C15 C 0.4434(2) -0.0438(7) 0.3423(3) 0.0300(12) Uani 1 1 d . . . . .
H15 H 0.416402 -0.088374 0.316889 0.036 Uiso 1 1 calc R . . . .
C14 C 0.4895(2) -0.0936(7) 0.3381(3) 0.0325(13) Uani 1 1 d . . . . .
H14 H 0.494407 -0.168267 0.309133 0.039 Uiso 1 1 calc R . . . .
C6 C 0.5348(2) 0.3084(6) 0.5397(3) 0.0269(12) Uani 1 1 d . . . . .
H6 H 0.559249 0.258122 0.521547 0.032 Uiso 1 1 calc R . . . .
C2 C 0.34901(19) 0.5617(6) 0.5052(3) 0.0269(12) Uani 1 1 d . . . . .
H2A H 0.374607 0.618869 0.531585 0.032 Uiso 1 1 calc R . . . .
H2B H 0.350497 0.582386 0.459365 0.032 Uiso 1 1 calc R . . . .
C12 C 0.5210(2) 0.0771(7) 0.4185(3) 0.0289(12) Uani 1 1 d . . . . .
H12 H 0.547556 0.118957 0.446025 0.035 Uiso 1 1 calc R . . . .
C8 C 0.5107(2) 0.4625(7) 0.6223(3) 0.0299(12) Uani 1 1 d . . . . .
H8 H 0.519978 0.515266 0.660731 0.036 Uiso 1 1 calc R . . . .
C7 C 0.5461(2) 0.3903(7) 0.5941(3) 0.0301(12) Uani 1 1 d . . . . .
H7 H 0.579245 0.397908 0.613287 0.036 Uiso 1 1 calc R . . . .
C18 C 0.31816(19) 0.3425(6) 0.3514(3) 0.0256(11) Uani 1 1 d . . . . .
H18 H 0.316036 0.431316 0.372726 0.031 Uiso 1 1 calc R . . . .
C20 C 0.3562(2) 0.1953(7) 0.2762(3) 0.0272(12) Uani 1 1 d . . . . .
C16 C 0.2502(2) 0.2470(8) 0.4086(3) 0.0371(15) Uani 1 1 d . . . . .
H16A H 0.254511 0.171979 0.441449 0.056 Uiso 1 1 calc GR . . . .
H16B H 0.217392 0.239749 0.383782 0.056 Uiso 1 1 calc GR . . . .
H16C H 0.254138 0.340971 0.429324 0.056 Uiso 1 1 calc GR . . . .
C13 C 0.5287(2) -0.0321(7) 0.3774(3) 0.0334(13) Uani 1 1 d . . . . .
H13 H 0.560884 -0.065408 0.375808 0.040 Uiso 1 1 calc R . . . .
C21 C 0.3257(2) 0.0790(7) 0.2891(3) 0.0290(12) Uani 1 1 d . . . . .
H21 H 0.327788 -0.009986 0.267907 0.035 Uiso 1 1 calc R . . . .
C1 C 0.2993(2) 0.6035(7) 0.5211(4) 0.0379(15) Uani 1 1 d . . . . .
H1A H 0.273858 0.554561 0.491721 0.057 Uiso 1 1 calc GR . . . .
H1B H 0.295048 0.707204 0.516412 0.057 Uiso 1 1 calc GR . . . .
H1C H 0.296989 0.575770 0.565444 0.057 Uiso 1 1 calc GR . . . .
C24 C 0.4352(2) 0.2674(8) 0.2365(3) 0.0371(14) Uani 1 1 d . . . . .
H24A H 0.425591 0.368307 0.232886 0.056 Uiso 1 1 calc GR . . . .
H24B H 0.455920 0.244927 0.203926 0.056 Uiso 1 1 calc GR . . . .
H24C H 0.453295 0.249290 0.279364 0.056 Uiso 1 1 calc GR . . . .
C25 C 0.3602(3) 0.2025(10) 0.1601(3) 0.0468(18) Uani 1 1 d . . . . .
H25A H 0.333352 0.133588 0.152121 0.070 Uiso 1 1 calc GR . . . .
H25B H 0.381321 0.192365 0.126900 0.070 Uiso 1 1 calc GR . . . .
H25C H 0.346972 0.299759 0.158971 0.070 Uiso 1 1 calc GR . . . .
C26 C 0.2745(3) 0.7007(10) 0.3307(5) 0.066(3) Uani 1 1 d . . . . .
H26A H 0.266518 0.775564 0.298227 0.099 Uiso 1 1 calc GR . . . .
H26B H 0.260253 0.724956 0.369193 0.099 Uiso 1 1 calc GR . . . .
H26C H 0.261228 0.609072 0.313428 0.099 Uiso 1 1 calc GR . . . .

loop_
_atom_site_aniso_label
_atom_site_aniso_U_11
_atom_site_aniso_U_22
_atom_site_aniso_U_33
_atom_site_aniso_U_23
_atom_site_aniso_U_13
_atom_site_aniso_U_12
I1 0.02538(19) 0.0333(2) 0.0294(2) 0.00919(15) 0.00288(14) -0.00290(13)
Ru1 0.01582(19) 0.0240(2) 0.0162(2) -0.00069(15) 0.00036(14) -0.00184(13)
I2 0.0418(2) 0.0446(2) 0.0306(2) -0.00851(18) 0.00292(17) 0.00031(17)
N2 0.0137(18) 0.027(2) 0.019(2) -0.0015(18) 0.0041(16) -0.0022(16)
N1 0.0133(18) 0.024(2) 0.018(2) 0.0048(18) 0.0009(16) 0.0002(16)
N3 0.021(2) 0.024(2) 0.017(2) 0.0009(18) 0.0011(16) 0.0004(17)
C5 0.021(2) 0.022(2) 0.019(3) 0.004(2) 0.005(2) -0.0025(19)
C10 0.020(2) 0.018(2) 0.018(3) 0.005(2) 0.0001(19) -0.0004(19)
C3 0.014(2) 0.032(3) 0.022(3) -0.003(2) 0.0030(19) 0.001(2)
C4 0.018(2) 0.025(2) 0.020(3) 0.003(2) 0.0003(19) -0.001(2)
C17 0.013(2) 0.038(3) 0.023(3) 0.004(2) -0.0049(19) 0.008(2)
C11 0.021(2) 0.026(3) 0.020(3) 0.003(2) 0.006(2) -0.002(2)
O1 0.061(4) 0.077(4) 0.043(3) 0.000(3) 0.002(3) -0.016(3)
C19 0.022(2) 0.033(3) 0.019(3) 0.005(2) -0.001(2) 0.002(2)
C22 0.018(2) 0.043(3) 0.020(3) -0.002(2) -0.006(2) -0.017(2)
C9 0.027(3) 0.032(3) 0.022(3) -0.003(2) 0.004(2) -0.004(2)
C23 0.029(3) 0.039(3) 0.019(3) 0.003(2) 0.004(2) 0.004(2)
C15 0.036(3) 0.031(3) 0.023(3) 0.004(2) 0.003(2) 0.000(2)
C14 0.044(3) 0.030(3) 0.025(3) 0.002(2) 0.011(3) 0.005(3)
C6 0.022(3) 0.033(3) 0.025(3) 0.007(2) 0.002(2) -0.003(2)
C2 0.022(2) 0.029(3) 0.030(3) -0.005(2) 0.003(2) 0.002(2)
C12 0.019(2) 0.042(3) 0.026(3) 0.001(3) 0.005(2) 0.004(2)
C8 0.030(3) 0.035(3) 0.023(3) -0.001(2) -0.005(2) -0.010(2)
C7 0.020(2) 0.037(3) 0.031(3) 0.005(3) -0.004(2) -0.006(2)
C18 0.022(2) 0.035(3) 0.017(3) 0.001(2) -0.005(2) 0.006(2)
C20 0.023(3) 0.041(3) 0.017(3) 0.004(2) -0.001(2) 0.005(2)
C16 0.017(2) 0.064(4) 0.030(3) -0.006(3) 0.003(2) -0.003(3)
C13 0.032(3) 0.038(3) 0.031(3) 0.008(3) 0.010(3) 0.005(3)
C21 0.029(3) 0.038(3) 0.019(3) -0.006(2) -0.002(2) -0.003(2)
C1 0.025(3) 0.031(3) 0.060(5) -0.006(3) 0.013(3) -0.001(2)
C24 0.030(3) 0.051(4) 0.033(3) -0.002(3) 0.014(3) 0.000(3)
C25 0.042(4) 0.081(6) 0.017(3) -0.001(3) 0.005(3) 0.004(4)
C26 0.048(5) 0.062(5) 0.089(8) 0.009(5) 0.016(5) 0.007(4)

loop_
_atom_type_symbol
_atom_type_description
_atom_type_scat_dispersion_real
_atom_type_scat_dispersion_imag
_atom_type_scat_source
C C 0.0181 0.0091 'International Tables Vol C Tables 4.2.6.8 and 6.1.1.4'
H H 0.0000 0.0000 'International Tables Vol C Tables 4.2.6.8 and 6.1.1.4'
I I -0.3257 6.8362 'International Tables Vol C Tables 4.2.6.8 and 6.1.1.4'
N N 0.0311 0.0180 'International Tables Vol C Tables 4.2.6.8 and 6.1.1.4'
O O 0.0492 0.0322 'International Tables Vol C Tables 4.2.6.8 and 6.1.1.4'
Ru Ru 0.0552 3.2960 'International Tables Vol C Tables 4.2.6.8 and 6.1.1.4'

loop_
_geom_angle_atom_site_label_1
_geom_angle_atom_site_label_2
_geom_angle_atom_site_label_3
_geom_angle
_geom_angle_site_symmetry_1
_geom_angle_site_symmetry_3
_geom_angle_publ_flag
N3 Ru1 I1 89.28(12) . . ?
N3 Ru1 C17 166.5(2) . . ?
N3 Ru1 C19 110.61(19) . . ?
N3 Ru1 C22 130.2(2) . . ?
N3 Ru1 C18 146.2(2) . . ?
N3 Ru1 C20 91.56(19) . . ?
N3 Ru1 C21 100.5(2) . . ?
C10 Ru1 I1 82.50(14) . . ?
C10 Ru1 N3 76.08(19) . . ?
C10 Ru1 C17 117.4(2) . . ?
C10 Ru1 C19 102.6(2) . . ?
C10 Ru1 C22 152.1(2) . . ?
C10 Ru1 C18 97.4(2) . . ?
C10 Ru1 C20 129.7(2) . . ?
C10 Ru1 C21 166.6(2) . . ?
C17 Ru1 I1 93.56(15) . . ?
C19 Ru1 I1 160.09(14) . . ?
C19 Ru1 C17 66.9(2) . . ?
C19 Ru1 C22 78.4(2) . . ?
C19 Ru1 C20 36.8(2) . . ?
C19 Ru1 C21 66.2(2) . . ?
C22 Ru1 I1 88.22(15) . . ?
C22 Ru1 C17 36.9(2) . . ?
C22 Ru1 C20 66.4(2) . . ?
C22 Ru1 C21 36.4(2) . . ?
C18 Ru1 I1 123.19(15) . . ?
C18 Ru1 C17 36.7(2) . . ?
C18 Ru1 C19 37.5(2) . . ?
C18 Ru1 C22 66.1(2) . . ?
C18 Ru1 C20 66.8(2) . . ?
C18 Ru1 C21 78.1(2) . . ?
C20 Ru1 I1 146.91(16) . . ?
C20 Ru1 C17 78.9(2) . . ?
C20 Ru1 C21 37.0(2) . . ?
C21 Ru1 I1 110.53(16) . . ?
C21 Ru1 C17 66.2(2) . . ?
C10 N2 C5 110.8(4) . . ?
C10 N2 C11 117.0(4) . . ?
C11 N2 C5 131.4(4) . . ?
C10 N1 C3 125.5(4) . . ?
C10 N1 C4 111.0(4) . . ?
C4 N1 C3 123.1(4) . . ?
C11 N3 Ru1 117.2(4) . . ?
C11 N3 C15 118.0(5) . . ?
C15 N3 Ru1 124.7(4) . . ?
C4 C5 N2 104.8(4) . . ?
C6 C5 N2 134.5(5) . . ?
C6 C5 C4 120.7(5) . . ?
N2 C10 Ru1 116.7(4) . . ?
N1 C10 Ru1 136.9(4) . . ?
N1 C10 N2 106.2(4) . . ?
N1 C3 H3A 108.8 . . ?
N1 C3 H3B 108.8 . . ?
N1 C3 C2 113.7(4) . . ?
H3A C3 H3B 107.7 . . ?
C2 C3 H3A 108.8 . . ?
C2 C3 H3B 108.8 . . ?
N1 C4 C5 107.2(5) . . ?
C9 C4 N1 131.0(5) . . ?
C9 C4 C5 121.7(5) . . ?
C22 C17 Ru1 70.8(3) . . ?
C22 C17 C16 120.4(5) . . ?
C18 C17 Ru1 69.8(3) . . ?
C18 C17 C22 118.0(5) . . ?
C18 C17 C16 121.6(6) . . ?
C16 C17 Ru1 131.7(4) . . ?
N2 C11 C12 125.5(5) . . ?
N3 C11 N2 112.4(4) . . ?
N3 C11 C12 122.1(5) . . ?
C26 O1 H1 109.5 . . ?
Ru1 C19 H19 129.0 . . ?
C18 C19 Ru1 70.8(3) . . ?
C18 C19 H19 120.1 . . ?
C20 C19 Ru1 72.5(3) . . ?
C20 C19 H19 120.1 . . ?
C20 C19 C18 119.8(5) . . ?
Ru1 C22 H22 128.2 . . ?
C17 C22 Ru1 72.3(3) . . ?
C17 C22 H22 119.3 . . ?
C21 C22 Ru1 72.5(3) . . ?
C21 C22 C17 121.4(5) . . ?
C21 C22 H22 119.3 . . ?
C4 C9 H9 121.3 . . ?
C4 C9 C8 117.4(5) . . ?
C8 C9 H9 121.3 . . ?
C20 C23 H23 108.2 . . ?
C20 C23 C25 107.7(5) . . ?
C24 C23 H23 108.2 . . ?
C24 C23 C20 113.8(5) . . ?
C24 C23 C25 110.7(6) . . ?
C25 C23 H23 108.2 . . ?
N3 C15 H15 118.5 . . ?
N3 C15 C14 123.0(6) . . ?
C14 C15 H15 118.5 . . ?
C15 C14 H14 120.9 . . ?
C15 C14 C13 118.3(6) . . ?
C13 C14 H14 120.9 . . ?
C5 C6 H6 121.5 . . ?
C7 C6 C5 116.9(5) . . ?
C7 C6 H6 121.5 . . ?
C3 C2 H2A 109.6 . . ?
C3 C2 H2B 109.6 . . ?
H2A C2 H2B 108.1 . . ?
C1 C2 C3 110.3(5) . . ?
C1 C2 H2A 109.6 . . ?
C1 C2 H2B 109.6 . . ?
C11 C12 H12 120.7 . . ?
C13 C12 C11 118.6(6) . . ?
C13 C12 H12 120.7 . . ?
C9 C8 H8 119.6 . . ?
C9 C8 C7 120.7(6) . . ?
C7 C8 H8 119.6 . . ?
C6 C7 C8 122.5(5) . . ?
C6 C7 H7 118.8 . . ?
C8 C7 H7 118.8 . . ?
Ru1 C18 H18 127.7 . . ?
C17 C18 Ru1 73.5(3) . . ?
C17 C18 C19 121.5(5) . . ?
C17 C18 H18 119.3 . . ?
C19 C18 Ru1 71.7(3) . . ?
C19 C18 H18 119.3 . . ?
C19 C20 Ru1 70.8(3) . . ?
C19 C20 C23 122.5(5) . . ?
C19 C20 C21 119.2(5) . . ?
C23 C20 Ru1 132.3(4) . . ?
C21 C20 Ru1 71.9(3) . . ?
C21 C20 C23 118.2(5) . . ?
C17 C16 H16A 109.5 . . ?
C17 C16 H16B 109.5 . . ?
C17 C16 H16C 109.5 . . ?
H16A C16 H16B 109.5 . . ?
H16A C16 H16C 109.5 . . ?
H16B C16 H16C 109.5 . . ?
C14 C13 H13 119.9 . . ?
C12 C13 C14 120.1(6) . . ?
C12 C13 H13 119.9 . . ?
Ru1 C21 H21 130.5 . . ?
C22 C21 Ru1 71.1(3) . . ?
C22 C21 C20 120.1(6) . . ?
C22 C21 H21 120.0 . . ?
C20 C21 Ru1 71.1(3) . . ?
C20 C21 H21 120.0 . . ?
C2 C1 H1A 109.5 . . ?
C2 C1 H1B 109.5 . . ?
C2 C1 H1C 109.5 . . ?
H1A C1 H1B 109.5 . . ?
H1A C1 H1C 109.5 . . ?
H1B C1 H1C 109.5 . . ?
C23 C24 H24A 109.5 . . ?
C23 C24 H24B 109.5 . . ?
C23 C24 H24C 109.5 . . ?
H24A C24 H24B 109.5 . . ?
H24A C24 H24C 109.5 . . ?
H24B C24 H24C 109.5 . . ?
C23 C25 H25A 109.5 . . ?
C23 C25 H25B 109.5 . . ?
C23 C25 H25C 109.5 . . ?
H25A C25 H25B 109.5 . . ?
H25A C25 H25C 109.5 . . ?
H25B C25 H25C 109.5 . . ?
O1 C26 H26A 109.5 . . ?
O1 C26 H26B 109.5 . . ?
O1 C26 H26C 109.5 . . ?
H26A C26 H26B 109.5 . . ?
H26A C26 H26C 109.5 . . ?
H26B C26 H26C 109.5 . . ?

loop_
_geom_bond_atom_site_label_1
_geom_bond_atom_site_label_2
_geom_bond_distance
_geom_bond_site_symmetry_2
_geom_bond_publ_flag
I1 Ru1 2.6989(5) . ?
Ru1 N3 2.090(4) . ?
Ru1 C10 2.006(5) . ?
Ru1 C17 2.256(5) . ?
Ru1 C19 2.220(6) . ?
Ru1 C22 2.237(5) . ?
Ru1 C18 2.208(6) . ?
Ru1 C20 2.243(6) . ?
Ru1 C21 2.254(6) . ?
N2 C5 1.417(7) . ?
N2 C10 1.375(6) . ?
N2 C11 1.385(7) . ?
N1 C10 1.349(7) . ?
N1 C3 1.479(6) . ?
N1 C4 1.399(6) . ?
N3 C11 1.351(7) . ?
N3 C15 1.356(8) . ?
C5 C4 1.402(7) . ?
C5 C6 1.395(7) . ?
C3 H3A 0.9900 . ?
C3 H3B 0.9900 . ?
C3 C2 1.526(8) . ?
C4 C9 1.381(8) . ?
C17 C22 1.421(9) . ?
C17 C18 1.405(8) . ?
C17 C16 1.508(8) . ?
C11 C12 1.396(7) . ?
O1 H1 0.8400 . ?
O1 C26 1.388(11) . ?
C19 H19 0.9500 . ?
C19 C18 1.424(8) . ?
C19 C20 1.408(9) . ?
C22 H22 0.9500 . ?
C22 C21 1.403(8) . ?
C9 H9 0.9500 . ?
C9 C8 1.386(8) . ?
C23 H23 1.0000 . ?
C23 C20 1.523(8) . ?
C23 C24 1.520(9) . ?
C23 C25 1.526(9) . ?
C15 H15 0.9500 . ?
C15 C14 1.375(9) . ?
C14 H14 0.9500 . ?
C14 C13 1.388(9) . ?
C6 H6 0.9500 . ?
C6 C7 1.375(9) . ?
C2 H2A 0.9900 . ?
C2 H2B 0.9900 . ?
C2 C1 1.516(7) . ?
C12 H12 0.9500 . ?
C12 C13 1.376(9) . ?
C8 H8 0.9500 . ?
C8 C7 1.394(9) . ?
C7 H7 0.9500 . ?
C18 H18 0.9500 . ?
C20 C21 1.427(9) . ?
C16 H16A 0.9800 . ?
C16 H16B 0.9800 . ?
C16 H16C 0.9800 . ?
C13 H13 0.9500 . ?
C21 H21 0.9500 . ?
C1 H1A 0.9800 . ?
C1 H1B 0.9800 . ?
C1 H1C 0.9800 . ?
C24 H24A 0.9800 . ?
C24 H24B 0.9800 . ?
C24 H24C 0.9800 . ?
C25 H25A 0.9800 . ?
C25 H25B 0.9800 . ?
C25 H25C 0.9800 . ?
C26 H26A 0.9800 . ?
C26 H26B 0.9800 . ?
C26 H26C 0.9800 . ?
